data_4116042
loop_
_publ_author_name
'Kwoli Chui'
'Qingchuan Yang'
'Thomas C. W. Mak'
'Wai Han Lam'
'Zhenyang Lin'
'Zuowei Xie'

_publ_section_title
;
 Synthesis, Structure, and Bonding of d0/fn Metallacarboranes
 Incorporating the \h7-Carboranyl Ligand
;
_journal_name_full 'Journal of the American Chemical Society'
_journal_page_first 5758
_journal_page_last 5764
_journal_paper_doi 10.1021/ja000188m
_journal_volume 122
_journal_year 2000
_chemical_formula_sum 'C36 H64 B10 Dy Na O5'
_chemical_formula_weight 870.45
_chemical_name_systematic
; 
 ? 
;
_space_group_IT_number 14
_symmetry_cell_setting monoclinic
_symmetry_space_group_name_Hall '-P 2yn'
_symmetry_space_group_name_H-M 'P 1 21/n 1'
_atom_sites_solution_hydrogens geom
_atom_sites_solution_primary direct
_atom_sites_solution_secondary difmap
_audit_creation_method SHELXL-97
_cell_angle_alpha 90.00
_cell_angle_beta 105.520(5)
_cell_angle_gamma 90.00
_cell_formula_units_Z 4
_cell_length_a 16.315(1)
_cell_length_b 14.444(1)
_cell_length_c 19.452(1)
_cell_measurement_temperature 296(2)
_cell_volume 4416.8(5)
_computing_cell_refinement 'BIOTEX Rigaku'
_computing_data_collection 'RAXIS Rigaku'
_computing_data_reduction 'BIOTEX Rigaku'
_computing_molecular_graphics 'Siemens SHELXTL'
_computing_publication_material 'Siemens SHELXTL'
_computing_structure_refinement 'SHELXL-97 (Sheldrick, 1997)'
_computing_structure_solution 'SHELXS-97 (Sheldrick, 1990)'
_diffrn_ambient_temperature 296(2)
_diffrn_measured_fraction_theta_full 0.899
_diffrn_measured_fraction_theta_max 0.899
_diffrn_measurement_device_type 'IP Rigaku'
_diffrn_measurement_method IP
_diffrn_radiation_monochromator graphite
_diffrn_radiation_source 'rotation anode'
_diffrn_radiation_type MoK\a
_diffrn_radiation_wavelength 0.71073
_diffrn_reflns_av_R_equivalents 0.0555
_diffrn_reflns_av_sigmaI/netI 0.0713
_diffrn_reflns_limit_h_max 19
_diffrn_reflns_limit_h_min 0
_diffrn_reflns_limit_k_max 17
_diffrn_reflns_limit_k_min -17
_diffrn_reflns_limit_l_max 22
_diffrn_reflns_limit_l_min -23
_diffrn_reflns_number 12191
_diffrn_reflns_theta_full 25.00
_diffrn_reflns_theta_max 25.00
_diffrn_reflns_theta_min 1.78
_exptl_absorpt_coefficient_mu 1.739
_exptl_absorpt_correction_T_max 1.148
_exptl_absorpt_correction_T_min 0.841
_exptl_absorpt_correction_type abscor
_exptl_crystal_colour yellow
_exptl_crystal_density_diffrn 1.308
_exptl_crystal_description block
_exptl_crystal_F_000 1788
_exptl_crystal_size_max 0.56
_exptl_crystal_size_mid 0.40
_exptl_crystal_size_min 0.26
_refine_diff_density_max 0.619
_refine_diff_density_min -1.639
_refine_diff_density_rms 0.103
_refine_ls_extinction_coef 0.00439(13)
_refine_ls_extinction_expression Fc^*^=kFc[1+0.001xFc^2^\l^3^/sin(2\q)]^-1/4^
_refine_ls_extinction_method SHELXL
_refine_ls_goodness_of_fit_ref 1.068
_refine_ls_hydrogen_treatment constr
_refine_ls_matrix_type full
_refine_ls_number_parameters 486
_refine_ls_number_reflns 6983
_refine_ls_number_restraints 12
_refine_ls_restrained_S_all 1.067
_refine_ls_R_factor_all 0.0606
_refine_ls_R_factor_gt 0.0537
_refine_ls_shift/su_max 1.313
_refine_ls_shift/su_mean 0.044
_refine_ls_structure_factor_coef Fsqd
_refine_ls_weighting_details 'calc w=1/[\s^2^(Fo^2^)+(0.0833P)^2^+1.6995P] where P=(Fo^2^+2Fc^2^)/3'
_refine_ls_weighting_scheme calc
_refine_ls_wR_factor_gt 0.1396
_refine_ls_wR_factor_ref 0.1453
_reflns_number_gt 6412
_reflns_number_total 6983
_reflns_threshold_expression >2sigma(I)
_cod_data_source_file ja000188m_1.cif
_cod_data_source_block 1
_cod_original_cell_volume 4416.8(7)
_cod_database_code 4116042

loop_
_symmetry_equiv_pos_as_xyz
'x, y, z'
'-x+1/2, y+1/2, -z+1/2'
'-x, -y, -z'
'x-1/2, -y-1/2, z-1/2'

loop_
_atom_site_label
_atom_site_type_symbol
_atom_site_fract_x
_atom_site_fract_y
_atom_site_fract_z
_atom_site_U_iso_or_equiv
_atom_site_adp_type
_atom_site_occupancy
_atom_site_symmetry_multiplicity
_atom_site_calc_flag
_atom_site_refinement_flags
_atom_site_disorder_assembly
_atom_site_disorder_group
Dy1 Dy 0.601152(6) -0.429131(7) 0.014790(4) 0.05572(3) Uani 1 1 d . . .
Na1 Na 0.66964(7) -0.23931(8) -0.20943(5) 0.0917(4) Uani 1 1 d . . .
O1 O 0.71939(10) -0.37499(12) 0.10573(8) 0.0801(6) Uani 1 1 d . . .
O2 O 0.6427(2) -0.08491(17) -0.20812(18) 0.1716(13) Uani 1 1 d . . .
O3 O 0.81565(14) -0.21963(18) -0.19123(12) 0.1307(9) Uani 1 1 d . . .
O4 O 0.62793(16) -0.26827(17) -0.32992(10) 0.1270(9) Uani 1 1 d . . .
O5 O 0.8077(5) -0.9163(5) 0.1188(5) 0.417(5) Uani 1 1 d . . .
C1 C 0.66666(15) -0.44102(14) -0.08129(11) 0.0627(7) Uani 1 1 d . . .
C2 C 0.49667(14) -0.31070(14) -0.02021(11) 0.0629(6) Uani 1 1 d . . .
C3 C 0.75697(14) -0.47331(19) -0.08095(12) 0.0736(7) Uani 1 1 d . . .
H3A H 0.7520 -0.5192 -0.1182 0.088 Uiso 1 1 calc R . .
H3B H 0.7875 -0.4208 -0.0930 0.088 Uiso 1 1 calc R . .
C4 C 0.46145(18) -0.25169(18) 0.03126(13) 0.0847(8) Uani 1 1 d . . .
H4A H 0.4261 -0.2033 0.0038 0.102 Uiso 1 1 calc R . .
H4B H 0.4249 -0.2907 0.0509 0.102 Uiso 1 1 calc R . .
C5 C 0.80965(15) -0.51408(18) -0.01161(12) 0.0770(8) Uani 1 1 d D . .
C6 C 0.78293(16) -0.59067(18) 0.01811(14) 0.0832(9) Uani 1 1 d D . .
H6 H 0.7316 -0.6188 -0.0048 0.100 Uiso 1 1 calc R . .
C7 C 0.83181(19) -0.6263(2) 0.08188(15) 0.1090(11) Uani 1 1 d D . .
H7 H 0.8108 -0.6750 0.1034 0.131 Uiso 1 1 calc R . .
C8 C 0.9100(2) -0.5913(3) 0.11360(18) 0.1340(15) Uani 1 1 d D . .
H8 H 0.9431 -0.6168 0.1558 0.161 Uiso 1 1 calc R . .
C9 C 0.9393(2) -0.5179(3) 0.08248(17) 0.1349(16) Uani 1 1 d D . .
H9 H 0.9933 -0.4942 0.1031 0.162 Uiso 1 1 calc R . .
C10 C 0.88959(17) -0.4789(2) 0.02120(16) 0.1010(11) Uani 1 1 d D . .
H10 H 0.9098 -0.4281 0.0013 0.121 Uiso 1 1 calc R . .
C11 C 0.52558(18) -0.20707(18) 0.09202(14) 0.0971(9) Uani 1 1 d D . .
C12 C 0.5574(3) -0.1203(3) 0.0850(2) 0.2339(18) Uani 1 1 d D . .
H12 H 0.5401 -0.0889 0.0418 0.281 Uiso 1 1 calc R . .
C13 C 0.6163(4) -0.0793(3) 0.1438(2) 0.310(2) Uani 1 1 d D . .
H13 H 0.6376 -0.0204 0.1399 0.371 Uiso 1 1 calc R . .
C14 C 0.6414(3) -0.1266(3) 0.2059(2) 0.2838(19) Uani 1 1 d D . .
H14 H 0.6821 -0.1005 0.2437 0.341 Uiso 1 1 calc R . .
C15 C 0.6082(3) -0.2131(3) 0.21479(19) 0.1833(18) Uani 1 1 d D . .
H15 H 0.6237 -0.2439 0.2583 0.220 Uiso 1 1 calc R . .
C16 C 0.5519(2) -0.2504(2) 0.15707(15) 0.1208(12) Uani 1 1 d D . .
H16 H 0.5300 -0.3088 0.1618 0.145 Uiso 1 1 calc R . .
C21 C 0.7518(2) -0.4182(2) 0.17432(16) 0.1073(12) Uani 1 1 d . . .
H21A H 0.7731 -0.4797 0.1690 0.129 Uiso 1 1 calc R . .
H21B H 0.7076 -0.4231 0.1989 0.129 Uiso 1 1 calc R . .
C22 C 0.8207(2) -0.3583(3) 0.21390(19) 0.1575(18) Uani 1 1 d . . .
H22A H 0.8057 -0.3314 0.2546 0.189 Uiso 1 1 calc R . .
H22B H 0.8723 -0.3943 0.2314 0.189 Uiso 1 1 calc R . .
C23 C 0.8345(2) -0.2878(3) 0.16870(19) 0.1560(16) Uani 1 1 d . . .
H23A H 0.8900 -0.2951 0.1601 0.187 Uiso 1 1 calc R . .
H23B H 0.8325 -0.2279 0.1907 0.187 Uiso 1 1 calc R . .
C24 C 0.76721(19) -0.2937(2) 0.10045(16) 0.1079(11) Uani 1 1 d . . .
H24A H 0.7311 -0.2393 0.0937 0.129 Uiso 1 1 calc R . .
H24B H 0.7922 -0.2986 0.0606 0.129 Uiso 1 1 calc R . .
C31 C 0.5782(3) -0.0428(4) -0.1874(4) 0.271(4) Uani 1 1 d . . .
H31A H 0.5758 -0.0643 -0.1408 0.325 Uiso 1 1 calc R . .
H31B H 0.5238 -0.0542 -0.2215 0.325 Uiso 1 1 calc R . .
C32 C 0.6013(5) 0.0583(4) -0.1855(6) 0.374(6) Uani 1 1 d . . .
H32A H 0.5720 0.0906 -0.2288 0.448 Uiso 1 1 calc R . .
H32B H 0.5919 0.0898 -0.1442 0.448 Uiso 1 1 calc R . .
C33 C 0.6780(6) 0.0462(8) -0.1808(7) 0.572(8) Uani 1 1 d . . .
H33A H 0.7066 0.0167 -0.1360 0.686 Uiso 1 1 calc R . .
H33B H 0.7061 0.1044 -0.1847 0.686 Uiso 1 1 calc R . .
C34 C 0.6767(6) -0.0119(4) -0.2390(3) 0.328(5) Uani 1 1 d . . .
H34A H 0.6391 0.0097 -0.2835 0.394 Uiso 1 1 calc R . .
H34B H 0.7329 -0.0251 -0.2446 0.394 Uiso 1 1 calc R . .
C41 C 0.8553(2) -0.1818(3) -0.24114(18) 0.1424(16) Uani 1 1 d . . .
H41A H 0.8210 -0.1320 -0.2676 0.171 Uiso 1 1 calc R . .
H41B H 0.8622 -0.2289 -0.2746 0.171 Uiso 1 1 calc R . .
C42 C 0.9354(3) -0.1479(4) -0.2020(2) 0.201(2) Uani 1 1 d . . .
H42A H 0.9414 -0.0833 -0.2134 0.241 Uiso 1 1 calc R . .
H42B H 0.9806 -0.1828 -0.2138 0.241 Uiso 1 1 calc R . .
C43 C 0.9403(3) -0.1578(5) -0.1278(2) 0.256(3) Uani 1 1 d . . .
H43A H 0.9947 -0.1842 -0.1024 0.307 Uiso 1 1 calc R . .
H43B H 0.9341 -0.0981 -0.1069 0.307 Uiso 1 1 calc R . .
C44 C 0.8724(3) -0.2182(3) -0.1236(2) 0.1784(19) Uani 1 1 d . . .
H44A H 0.8940 -0.2800 -0.1098 0.214 Uiso 1 1 calc R . .
H44B H 0.8446 -0.1955 -0.0887 0.214 Uiso 1 1 calc R . .
C51 C 0.6391(3) -0.2185(3) -0.38567(19) 0.192(2) Uani 1 1 d . . .
H51A H 0.6922 -0.2358 -0.3956 0.231 Uiso 1 1 calc R . .
H51B H 0.6413 -0.1530 -0.3745 0.231 Uiso 1 1 calc R . .
C52 C 0.5681(4) -0.2375(4) -0.4475(3) 0.205(3) Uani 1 1 d . . .
H52A H 0.5322 -0.1832 -0.4601 0.246 Uiso 1 1 calc R . .
H52B H 0.5886 -0.2549 -0.4881 0.246 Uiso 1 1 calc R . .
C53 C 0.5235(3) -0.3093(4) -0.4281(2) 0.226(3) Uani 1 1 d . . .
H53A H 0.5192 -0.3603 -0.4613 0.271 Uiso 1 1 calc R . .
H53B H 0.4664 -0.2891 -0.4295 0.271 Uiso 1 1 calc R . .
C54 C 0.5658(3) -0.3383(3) -0.3593(2) 0.1724(19) Uani 1 1 d . . .
H54A H 0.5933 -0.3975 -0.3608 0.207 Uiso 1 1 calc R . .
H54B H 0.5260 -0.3449 -0.3304 0.207 Uiso 1 1 calc R . .
B3 B 0.64567(17) -0.33222(18) -0.08412(13) 0.0643(7) Uani 1 1 d . . .
H3 H 0.7006 -0.2850 -0.0733 0.077 Uiso 1 1 calc R . .
B4 B 0.56693(18) -0.27278(18) -0.05781(13) 0.0686(8) Uani 1 1 d . . .
H4 H 0.5965 -0.2056 -0.0395 0.082 Uiso 1 1 calc R . .
B5 B 0.44134(17) -0.39407(19) -0.06303(13) 0.0639(7) Uani 1 1 d . . .
H5 H 0.3875 -0.4177 -0.0435 0.077 Uiso 1 1 calc R . .
B6 B 0.48162(16) -0.48603(18) -0.10586(12) 0.0632(7) Uani 1 1 d . . .
H6A H 0.4495 -0.5520 -0.1017 0.076 Uiso 1 1 calc R . .
B7 B 0.58503(16) -0.50782(18) -0.11568(12) 0.0613(7) Uani 1 1 d . . .
H7A H 0.5968 -0.5822 -0.1207 0.074 Uiso 1 1 calc R . .
B8 B 0.61474(17) -0.40782(19) -0.16108(13) 0.0661(8) Uani 1 1 d . . .
H8A H 0.6453 -0.4052 -0.2050 0.079 Uiso 1 1 calc R . .
B9 B 0.53108(17) -0.31882(19) -0.15800(13) 0.0667(8) Uani 1 1 d . . .
B10 B 0.45504(18) -0.28586(19) -0.10402(14) 0.0708(8) Uani 1 1 d . . .
H10A H 0.4111 -0.2273 -0.1208 0.085 Uiso 1 1 calc R . .
B11 B 0.43269(17) -0.3857(2) -0.15683(13) 0.0680(8) Uani 1 1 d . . .
H11 H 0.3710 -0.3855 -0.1974 0.082 Uiso 1 1 calc R . .
B12 B 0.51000(17) -0.44220(17) -0.18466(13) 0.0662(8) Uani 1 1 d . . .
H12A H 0.4869 -0.4682 -0.2396 0.079 Uiso 1 1 calc R . .
C61 C 0.84903(17) -1.01284(17) 0.10479(13) 0.294(4) Uani 1 1 d R A .
H61A H 0.9097 -1.0054 0.1110 0.353 Uiso 1 1 calc R . .
H61B H 0.8407 -1.0591 0.1384 0.353 Uiso 1 1 calc R . .
C62 C 0.8138(6) -1.0378(6) 0.0427(4) 0.316(6) Uani 1 1 d . . .
H62A H 0.7565 -1.0612 0.0362 0.379 Uiso 1 1 calc R A .
H62B H 0.8476 -1.0803 0.0229 0.379 Uiso 1 1 calc R . .
C63 C 0.8172(7) -0.9419(6) 0.0195(4) 0.396(6) Uani 1 1 d . A .
H63A H 0.7916 -0.9337 -0.0313 0.476 Uiso 0.476(11) 1 calc PR A 2
H63B H 0.8743 -0.9165 0.0329 0.476 Uiso 0.476(11) 1 calc PR A 2
H63C H 0.8622 -0.9051 0.0498 0.476 Uiso 0.524(11) 1 calc PR A 1
H63D H 0.8150 -0.9348 -0.0306 0.476 Uiso 0.524(11) 1 calc PR A 1
C64' C 0.7441(6) -0.9348(11) 0.0337(6) 0.288(8) Uani 0.524(11) 1 d P A 1
H64C H 0.7109 -0.9914 0.0275 0.345 Uiso 0.524(11) 1 calc PR A 1
H64D H 0.7101 -0.8820 0.0121 0.345 Uiso 0.524(11) 1 calc PR A 1
C64 C 0.7578(12) -0.9026(13) 0.0683(14) 0.386(16) Uani 0.476(11) 1 d P A 2
H64A H 0.7442 -0.8374 0.0604 0.464 Uiso 0.476(11) 1 calc PR A 2
H64B H 0.7064 -0.9386 0.0638 0.464 Uiso 0.476(11) 1 calc PR A 2

loop_
_atom_site_aniso_label
_atom_site_aniso_U_11
_atom_site_aniso_U_22
_atom_site_aniso_U_33
_atom_site_aniso_U_23
_atom_site_aniso_U_13
_atom_site_aniso_U_12
Dy1 0.06012(6) 0.06506(6) 0.04278(5) 0.00153(4) 0.01513(4) -0.00461(4)
Na1 0.1061(7) 0.1009(6) 0.0701(5) 0.0114(5) 0.0270(5) -0.0239(6)
O1 0.0787(9) 0.0963(11) 0.0572(8) -0.0097(8) 0.0041(7) -0.0207(9)
O2 0.232(2) 0.1029(16) 0.224(3) 0.0045(15) 0.1374(19) -0.0111(16)
O3 0.1016(12) 0.186(2) 0.1036(13) 0.0187(14) 0.0258(11) -0.0454(14)
O4 0.1424(17) 0.1619(18) 0.0713(11) 0.0166(12) 0.0195(12) -0.0417(15)
O5 0.374(8) 0.365(8) 0.469(10) -0.132(6) 0.037(8) 0.025(6)
C1 0.0720(12) 0.0684(12) 0.0494(10) 0.0052(9) 0.0194(9) 0.0000(10)
C2 0.0718(11) 0.0615(11) 0.0617(11) -0.0050(9) 0.0285(9) -0.0032(10)
C3 0.0674(11) 0.0946(15) 0.0651(11) 0.0065(12) 0.0286(9) 0.0071(12)
C4 0.1068(16) 0.0745(13) 0.0799(14) -0.0056(12) 0.0374(12) 0.0167(13)
C5 0.0707(12) 0.0888(15) 0.0716(13) -0.0030(12) 0.0196(11) 0.0100(12)
C6 0.0751(13) 0.0972(16) 0.0844(15) 0.0073(13) 0.0333(12) 0.0074(13)
C7 0.1146(19) 0.117(2) 0.1044(18) 0.0333(17) 0.0455(15) 0.0237(19)
C8 0.119(2) 0.185(3) 0.093(2) 0.036(2) 0.021(2) 0.054(2)
C9 0.089(2) 0.189(4) 0.107(2) 0.006(3) -0.0085(19) 0.003(2)
C10 0.0845(16) 0.122(2) 0.0933(18) 0.0090(18) 0.0190(14) -0.0133(17)
C11 0.1197(17) 0.0860(15) 0.1076(15) -0.0295(13) 0.0685(12) -0.0172(15)
C12 0.379(4) 0.165(3) 0.246(3) -0.117(2) 0.237(2) -0.152(3)
C13 0.405(5) 0.327(4) 0.295(3) -0.239(3) 0.263(3) -0.264(3)
C14 0.181(3) 0.419(4) 0.296(3) -0.291(2) 0.142(3) -0.173(3)
C15 0.128(3) 0.270(4) 0.144(2) -0.126(2) 0.024(2) 0.008(3)
C16 0.130(2) 0.135(2) 0.0967(17) -0.0484(16) 0.0290(17) 0.018(2)
C21 0.114(2) 0.121(2) 0.0682(16) 0.0097(15) -0.0089(17) -0.0087(19)
C22 0.142(3) 0.187(4) 0.102(2) 0.008(2) -0.039(2) -0.038(3)
C23 0.132(2) 0.205(3) 0.111(2) -0.019(2) -0.002(2) -0.091(2)
C24 0.1090(18) 0.1168(19) 0.0914(18) -0.0080(16) 0.0158(16) -0.0555(16)
C31 0.218(4) 0.144(4) 0.516(9) 0.063(5) 0.214(5) 0.017(4)
C32 0.385(8) 0.130(3) 0.638(16) -0.037(5) 0.193(9) 0.100(4)
C33 0.283(10) 0.676(14) 0.692(16) -0.429(10) 0.018(11) -0.150(10)
C34 0.629(12) 0.182(5) 0.251(5) 0.000(5) 0.253(5) -0.070(7)
C41 0.126(2) 0.203(4) 0.101(2) 0.015(2) 0.0364(19) -0.041(3)
C42 0.155(3) 0.310(5) 0.126(3) 0.068(3) 0.017(3) -0.081(3)
C43 0.206(4) 0.400(7) 0.125(3) 0.083(4) -0.018(3) -0.148(4)
C44 0.154(3) 0.250(4) 0.114(3) 0.051(3) 0.005(2) -0.081(3)
C51 0.237(5) 0.220(4) 0.097(2) 0.053(2) 0.007(3) -0.094(3)
C52 0.215(5) 0.236(5) 0.131(3) 0.055(3) -0.012(3) -0.064(4)
C53 0.223(4) 0.340(6) 0.093(2) 0.035(3) 0.003(3) -0.143(4)
C54 0.206(4) 0.189(3) 0.101(2) 0.024(2) 0.003(3) -0.085(3)
B3 0.0734(14) 0.0670(13) 0.0547(12) 0.0012(11) 0.0211(11) -0.0095(12)
B4 0.0832(15) 0.0610(13) 0.0603(13) -0.0008(11) 0.0168(12) -0.0139(12)
B5 0.0640(12) 0.0762(14) 0.0538(12) 0.0038(11) 0.0197(10) 0.0093(12)
B6 0.0668(13) 0.0707(14) 0.0522(11) 0.0042(11) 0.0161(10) -0.0072(12)
B7 0.0690(13) 0.0656(13) 0.0509(11) 0.0042(10) 0.0187(10) -0.0049(12)
B8 0.0760(15) 0.0808(15) 0.0433(11) 0.0058(11) 0.0192(11) -0.0075(13)
B9 0.0694(13) 0.0746(14) 0.0573(12) 0.0050(11) 0.0190(11) -0.0060(13)
B10 0.0760(15) 0.0676(14) 0.0685(14) 0.0118(12) 0.0191(12) 0.0070(13)
B11 0.0660(13) 0.0846(16) 0.0526(12) 0.0095(12) 0.0146(11) -0.0035(13)
B12 0.0770(15) 0.0719(14) 0.0510(12) -0.0010(10) 0.0191(11) -0.0066(12)
C61 0.247(7) 0.272(7) 0.277(7) 0.047(6) -0.080(6) 0.035(6)
C62 0.380(12) 0.299(8) 0.251(9) -0.041(7) 0.055(9) -0.035(8)
C63 0.478(11) 0.478(12) 0.274(6) 0.133(6) 0.171(7) -0.127(9)
C64' 0.135(7) 0.56(2) 0.168(8) 0.145(9) 0.036(7) 0.095(9)
C64 0.337(19) 0.253(14) 0.53(4) 0.06(2) 0.06(2) 0.164(13)

loop_
_atom_type_symbol
_atom_type_description
_atom_type_scat_dispersion_real
_atom_type_scat_dispersion_imag
_atom_type_scat_source
C C 0.0033 0.0016 'International Tables Vol C Tables 4.2.6.8 and 6.1.1.4'
H H 0.0000 0.0000 'International Tables Vol C Tables 4.2.6.8 and 6.1.1.4'
B B 0.0013 0.0007 'International Tables Vol C Tables 4.2.6.8 and 6.1.1.4'
O O 0.0106 0.0060 'International Tables Vol C Tables 4.2.6.8 and 6.1.1.4'
Dy Dy -0.1892 4.4098 'International Tables Vol C Tables 4.2.6.8 and 6.1.1.4'
Na Na 0.0362 0.0249 'International Tables Vol C Tables 4.2.6.8 and 6.1.1.4'

loop_
_geom_angle_atom_site_label_1
_geom_angle_atom_site_label_2
_geom_angle_atom_site_label_3
_geom_angle
_geom_angle_site_symmetry_1
_geom_angle_site_symmetry_3
O1 Dy1 C2 110.67(6) . .
O1 Dy1 C1 99.31(7) . .
C2 Dy1 C1 105.25(7) . .
O1 Dy1 B3 92.37(7) . .
C2 Dy1 B3 74.08(8) . .
C1 Dy1 B3 36.87(8) . .
O1 Dy1 B4 97.47(7) . .
C2 Dy1 B4 36.96(9) . .
C1 Dy1 B4 73.67(8) . .
B3 Dy1 B4 38.33(9) . .
O1 Dy1 B5 146.04(7) . .
C2 Dy1 B5 36.11(8) . .
C1 Dy1 B5 98.17(8) . .
B3 Dy1 B5 84.50(8) . .
B4 Dy1 B5 60.26(9) . .
O1 Dy1 B7 133.41(7) . .
C2 Dy1 B7 98.61(7) . .
C1 Dy1 B7 36.50(7) . .
B3 Dy1 B7 61.23(8) . .
B4 Dy1 B7 84.54(8) . .
B5 Dy1 B7 73.58(8) . .
O1 Dy1 B6 170.17(7) . .
C2 Dy1 B6 71.36(7) . .
C1 Dy1 B6 71.01(8) . .
B3 Dy1 B6 78.83(8) . .
B4 Dy1 B6 78.40(8) . .
B5 Dy1 B6 38.31(8) . .
B7 Dy1 B6 37.86(8) . .
O1 Dy1 B6 96.12(6) . 3_645
C2 Dy1 B6 93.79(8) . 3_645
C1 Dy1 B6 149.24(7) . 3_645
B3 Dy1 B6 167.10(8) . 3_645
B4 Dy1 B6 130.34(9) . 3_645
B5 Dy1 B6 83.03(8) . 3_645
B7 Dy1 B6 117.79(8) . 3_645
B6 Dy1 B6 93.30(7) . 3_645
O1 Dy1 B5 105.59(6) . 3_645
C2 Dy1 B5 121.04(8) . 3_645
C1 Dy1 B5 112.88(7) . 3_645
B3 Dy1 B5 148.21(8) . 3_645
B4 Dy1 B5 154.21(8) . 3_645
B5 Dy1 B5 93.95(7) . 3_645
B7 Dy1 B5 87.81(8) . 3_645
B6 Dy1 B5 80.48(7) . 3_645
B6 Dy1 B5 36.77(8) 3_645 3_645
O1 Dy1 Dy1 142.29(4) . 3_645
C2 Dy1 Dy1 79.47(5) . 3_645
C1 Dy1 Dy1 113.25(5) . 3_645
B3 Dy1 Dy1 125.08(5) . 3_645
B4 Dy1 Dy1 109.22(6) . 3_645
B5 Dy1 Dy1 48.96(6) . 3_645
B7 Dy1 Dy1 76.75(6) . 3_645
B6 Dy1 Dy1 47.06(6) . 3_645
B6 Dy1 Dy1 46.24(5) 3_645 3_645
B5 Dy1 Dy1 45.00(5) 3_645 3_645
O2 Na1 O4 100.64(11) . .
O2 Na1 O3 94.11(12) . .
O4 Na1 O3 100.89(10) . .
O2 Na1 B9 102.15(12) . .
O4 Na1 B9 103.37(9) . .
O3 Na1 B9 147.57(8) . .
C24 O1 C21 110.52(19) . .
C24 O1 Dy1 124.59(14) . .
C21 O1 Dy1 124.88(16) . .
C31 O2 C34 102.5(4) . .
C31 O2 Na1 127.4(3) . .
C34 O2 Na1 129.3(4) . .
C44 O3 C41 109.4(3) . .
C44 O3 Na1 122.7(2) . .
C41 O3 Na1 125.45(18) . .
C51 O4 C54 106.7(3) . .
C51 O4 Na1 130.8(2) . .
C54 O4 Na1 121.2(2) . .
C64 O5 C61 104.3(12) . .
C64 O5 C64' 21.5(12) . .
C61 O5 C64' 82.8(6) . .
C3 C1 B3 119.3(2) . .
C3 C1 B8 110.2(2) . .
B3 C1 B8 68.13(15) . .
C3 C1 B7 119.68(19) . .
B3 C1 B7 114.86(18) . .
B8 C1 B7 67.97(15) . .
C3 C1 Dy1 130.03(14) . .
B3 C1 Dy1 79.69(14) . .
B8 C1 Dy1 119.72(16) . .
B7 C1 Dy1 82.94(14) . .
C4 C2 B5 119.9(2) . .
C4 C2 B4 122.82(19) . .
B5 C2 B4 112.99(19) . .
C4 C2 B10 113.63(19) . .
B5 C2 B10 67.58(15) . .
B4 C2 B10 68.15(16) . .
C4 C2 Dy1 125.11(14) . .
B5 C2 Dy1 82.48(13) . .
B4 C2 Dy1 80.35(13) . .
B10 C2 Dy1 121.26(16) . .
C5 C3 C1 115.8(2) . .
C11 C4 C2 116.6(2) . .
C6 C5 C10 117.9(2) . .
C6 C5 C3 121.4(2) . .
C10 C5 C3 120.6(2) . .
C5 C6 C7 120.4(2) . .
C8 C7 C6 121.1(3) . .
C7 C8 C9 119.0(3) . .
C8 C9 C10 120.5(3) . .
C9 C10 C5 121.0(3) . .
C16 C11 C12 118.2(3) . .
C16 C11 C4 120.7(3) . .
C12 C11 C4 121.0(3) . .
C11 C12 C13 119.6(4) . .
C14 C13 C12 119.3(4) . .
C13 C14 C15 122.0(4) . .
C16 C15 C14 117.0(3) . .
C15 C16 C11 123.8(3) . .
O1 C21 C22 105.7(3) . .
C23 C22 C21 109.2(3) . .
C22 C23 C24 108.4(3) . .
O1 C24 C23 105.7(3) . .
O2 C31 C32 103.5(5) . .
C33 C32 C31 96.1(7) . .
C32 C33 C34 103.1(9) . .
O2 C34 C33 91.5(7) . .
O3 C41 C42 107.0(3) . .
C41 C42 C43 107.6(4) . .
C44 C43 C42 106.5(4) . .
O3 C44 C43 106.6(4) . .
O4 C51 C52 108.3(4) . .
C53 C52 C51 106.2(4) . .
C52 C53 C54 109.1(4) . .
C53 C54 O4 106.5(4) . .
C1 B3 B4 130.0(2) . .
C1 B3 B8 56.53(14) . .
B4 B3 B8 118.56(18) . .
C1 B3 B9 105.30(16) . .
B4 B3 B9 63.18(14) . .
B8 B3 B9 58.33(13) . .
C1 B3 Dy1 63.44(12) . .
B4 B3 Dy1 71.12(13) . .
B8 B3 Dy1 102.30(14) . .
B9 B3 Dy1 100.67(13) . .
C2 B4 B3 129.7(2) . .
C2 B4 B10 56.39(15) . .
B3 B4 B10 121.93(19) . .
C2 B4 B9 105.79(17) . .
B3 B4 B9 65.95(14) . .
B10 B4 B9 59.22(14) . .
C2 B4 Dy1 62.70(11) . .
B3 B4 Dy1 70.55(12) . .
B10 B4 Dy1 102.49(14) . .
B9 B4 Dy1 101.66(13) . .
C2 B5 B6 125.2(2) . .
C2 B5 B10 57.02(14) . .
B6 B5 B10 109.6(2) . .
C2 B5 B11 111.0(2) . .
B6 B5 B11 60.94(15) . .
B10 B5 B11 58.37(15) . .
C2 B5 Dy1 61.41(11) . .
B6 B5 Dy1 72.54(11) . .
B10 B5 Dy1 101.35(14) . .
B11 B5 Dy1 112.66(15) . .
B7 B6 B5 131.40(19) . .
B7 B6 B11 111.97(19) . .
B5 B6 B11 59.85(15) . .
B7 B6 B12 60.68(14) . .
B5 B6 B12 109.95(18) . .
B11 B6 B12 55.87(14) . .
B7 B6 Dy1 70.55(10) . .
B5 B6 Dy1 69.15(10) . .
B11 B6 Dy1 109.62(14) . .
B12 B6 Dy1 109.37(14) . .
C1 B7 B6 122.98(19) . .
C1 B7 B12 107.91(18) . .
B6 B7 B12 61.09(14) . .
C1 B7 B8 55.84(13) . .
B6 B7 B8 107.14(18) . .
B12 B7 B8 56.28(14) . .
C1 B7 Dy1 60.56(11) . .
B6 B7 Dy1 71.58(11) . .
B12 B7 Dy1 110.30(14) . .
B8 B7 Dy1 98.54(13) . .
C1 B8 B12 113.3(2) . .
C1 B8 B3 55.34(13) . .
B12 B8 B3 115.6(2) . .
C1 B8 B7 56.19(13) . .
B12 B8 B7 61.76(14) . .
B3 B8 B7 97.38(16) . .
C1 B8 B9 111.49(19) . .
B12 B8 B9 61.96(15) . .
B3 B8 B9 66.88(15) . .
B7 B8 B9 103.64(19) . .
B12 B9 B11 54.31(15) . .
B12 B9 B10 107.23(19) . .
B11 B9 B10 55.41(15) . .
B12 B9 B8 54.59(14) . .
B11 B9 B8 106.11(18) . .
B10 B9 B8 141.04(19) . .
B12 B9 B4 125.14(17) . .
B11 B9 B4 100.83(18) . .
B10 B9 B4 55.71(14) . .
B8 B9 B4 103.46(15) . .
B12 B9 B3 99.88(16) . .
B11 B9 B3 124.59(17) . .
B10 B9 B3 104.29(16) . .
B8 B9 B3 54.79(12) . .
B4 B9 B3 50.87(13) . .
B12 B9 Na1 112.37(16) . .
B11 B9 Na1 160.45(15) . .
B10 B9 Na1 140.38(15) . .
B8 B9 Na1 68.09(12) . .
B4 B9 Na1 98.70(13) . .
B3 B9 Na1 68.50(11) . .
C2 B10 B11 111.79(19) . .
C2 B10 B5 55.40(14) . .
B11 B10 B5 60.83(15) . .
C2 B10 B4 55.46(14) . .
B11 B10 B4 113.6(2) . .
B5 B10 B4 95.67(17) . .
C2 B10 B9 109.93(19) . .
B11 B10 B9 62.02(16) . .
B5 B10 B9 101.88(19) . .
B4 B10 B9 65.07(15) . .
B12 B11 B10 121.6(2) . .
B12 B11 B5 115.21(18) . .
B10 B11 B5 60.80(15) . .
B12 B11 B6 62.45(15) . .
B10 B11 B6 110.17(17) . .
B5 B11 B6 59.20(14) . .
B12 B11 B9 62.35(15) . .
B10 B11 B9 62.57(16) . .
B5 B11 B9 102.22(16) . .
B6 B11 B9 99.48(17) . .
B11 B12 B8 122.89(19) . .
B11 B12 B7 115.02(19) . .
B8 B12 B7 61.96(14) . .
B11 B12 B6 61.68(16) . .
B8 B12 B6 109.44(16) . .
B7 B12 B6 58.23(14) . .
B11 B12 B9 63.34(16) . .
B8 B12 B9 63.45(15) . .
B7 B12 B9 104.78(16) . .
B6 B12 B9 99.62(17) . .
C62 C61 O5 108.1(5) . .
C61 C62 C63 88.8(6) . .
C64' C63 C62 84.1(9) . .
C64' C63 C64 29.0(9) . .
C62 C63 C64 94.2(10) . .
C63 C64' O5 82.3(7) . .
O5 C64 C63 92.5(14) . .

loop_
_geom_bond_atom_site_label_1
_geom_bond_atom_site_label_2
_geom_bond_distance
_geom_bond_site_symmetry_2
Dy1 O1 2.3740(14) .
Dy1 C2 2.382(2) .
Dy1 C1 2.394(3) .
Dy1 B3 2.634(3) .
Dy1 B4 2.643(3) .
Dy1 B5 2.690(2) .
Dy1 B7 2.729(2) .
Dy1 B6 2.745(2) .
Dy1 B6 2.783(3) 3_645
Dy1 B5 2.869(3) 3_645
Dy1 Dy1 3.7947(3) 3_645
Na1 O2 2.275(3) .
Na1 O4 2.297(2) .
Na1 O3 2.330(3) .
Na1 B9 2.939(3) .
O1 C24 1.428(3) .
O1 C21 1.439(3) .
O2 C31 1.365(7) .
O2 C34 1.400(8) .
O3 C44 1.391(4) .
O3 C41 1.413(5) .
O4 C51 1.354(5) .
O4 C54 1.438(5) .
O5 C64 1.11(2) .
O5 C61 1.604(8) .
O5 C64' 1.724(13) .
C1 C3 1.544(3) .
C1 B3 1.606(3) .
C1 B8 1.629(3) .
C1 B7 1.636(3) .
C2 C4 1.538(4) .
C2 B5 1.599(3) .
C2 B4 1.612(4) .
C2 B10 1.629(3) .
C3 C5 1.511(3) .
C4 C11 1.498(3) .
C5 C6 1.372(4) .
C5 C10 1.386(3) .
C6 C7 1.382(4) .
C7 C8 1.357(4) .
C8 C9 1.369(5) .
C9 C10 1.370(4) .
C11 C16 1.374(4) .
C11 C12 1.376(5) .
C12 C13 1.412(6) .
C13 C14 1.351(6) .
C14 C15 1.391(6) .
C15 C16 1.357(4) .
C21 C22 1.464(5) .
C22 C23 1.401(6) .
C23 C24 1.482(4) .
C31 C32 1.505(7) .
C32 C33 1.243(13) .
C33 C34 1.406(14) .
C41 C42 1.413(5) .
C42 C43 1.432(6) .
C43 C44 1.429(7) .
C51 C52 1.455(6) .
C52 C53 1.376(8) .
C53 C54 1.397(5) .
B3 B4 1.732(4) .
B3 B8 1.812(3) .
B3 B9 2.040(3) .
B4 B10 1.816(4) .
B4 B9 1.993(4) .
B5 B6 1.784(4) .
B5 B10 1.796(4) .
B5 B11 1.796(4) .
B6 B7 1.776(4) .
B6 B11 1.816(4) .
B6 B12 1.829(4) .
B7 B12 1.822(3) .
B7 B8 1.825(4) .
B8 B12 1.720(4) .
B8 B9 1.887(4) .
B9 B12 1.862(4) .
B9 B11 1.879(4) .
B9 B10 1.888(4) .
B10 B11 1.751(4) .
B11 B12 1.707(4) .
C61 C62 1.245(8) .
C62 C63 1.462(12) .
C63 C64' 1.299(16) .
C63 C64 1.63(3) .
